data_1517501
loop_
_publ_author_name
'Lang, Simon B.'
'Locascio, Theresa M.'
'Tunge, Jon A.'

_publ_section_title
;
 Activation of alcohols with carbon dioxide: intermolecular allylation of
 weakly acidic pronucleophiles.
;
_journal_issue 16
_journal_name_full 'Organic letters'
_journal_page_first 4308
_journal_page_last 4311
_journal_paper_doi 10.1021/ol502023d
_journal_volume 16
_journal_year 2014
_chemical_formula_sum 'C19 H24 Cl N O'
_chemical_formula_weight 317.84
_chemical_name_systematic
; 
 ? 
;
_space_group_crystal_system triclinic
_space_group_IT_number 2
_space_group_name_H-M_alt 'C -1'
_symmetry_space_group_name_Hall '-P 1 (1/2*x+1/2*y,1/2*x-1/2*y,-z)'
_symmetry_space_group_name_H-M 'C -1'
_atom_sites_solution_hydrogens mixed
_audit_creation_method SHELXL-2013
_cell_angle_alpha 90.4219(6)
_cell_angle_beta 104.5435(4)
_cell_angle_gamma 89.7970(4)
_cell_formula_units_Z 16
_cell_length_a 26.96214(19)
_cell_length_b 12.68483(10)
_cell_length_c 21.88641(18)
_cell_measurement_reflns_used 9928
_cell_measurement_temperature 100(2)
_cell_measurement_theta_max 69.67
_cell_measurement_theta_min 3.39
_cell_volume 7245.32(10)
_computing_cell_refinement 'Bruker SMART'
_computing_data_collection 'Bruker SMART'
_computing_data_reduction 'Bruker SAINT'
_computing_molecular_graphics 'Bruker SHELXTL'
_computing_publication_material 'Bruker SHELXTL'
_computing_structure_refinement 'SHELXL-2013 (Sheldrick, 2013)'
_computing_structure_solution 'Bruker SHELXTL'
_diffrn_ambient_temperature 100(2)
_diffrn_measured_fraction_theta_full 0.987
_diffrn_measured_fraction_theta_max 0.957
_diffrn_measurement_device_type 'Bruker APEX II CCD area detector'
_diffrn_measurement_method 'phi and omega scans'
_diffrn_radiation_type CuK\a
_diffrn_radiation_wavelength 1.54178
_diffrn_reflns_av_R_equivalents 0.0431
_diffrn_reflns_av_unetI/netI 0.0541
_diffrn_reflns_Laue_measured_fraction_full 0.987
_diffrn_reflns_Laue_measured_fraction_max 0.957
_diffrn_reflns_limit_h_max 32
_diffrn_reflns_limit_h_min -32
_diffrn_reflns_limit_k_max 14
_diffrn_reflns_limit_k_min -15
_diffrn_reflns_limit_l_max 26
_diffrn_reflns_limit_l_min -15
_diffrn_reflns_number 32353
_diffrn_reflns_point_group_measured_fraction_full 0.987
_diffrn_reflns_point_group_measured_fraction_max 0.957
_diffrn_reflns_theta_full 66.000
_diffrn_reflns_theta_max 70.051
_diffrn_reflns_theta_min 2.085
_exptl_absorpt_coefficient_mu 1.864
_exptl_absorpt_correction_T_max 1.000
_exptl_absorpt_correction_T_min 0.768
_exptl_absorpt_correction_type multi-scan
_exptl_crystal_colour colourless
_exptl_crystal_density_diffrn 1.166
_exptl_crystal_description Paralllelpiped
_exptl_crystal_F_000 2720
_exptl_crystal_size_max 0.250
_exptl_crystal_size_mid 0.170
_exptl_crystal_size_min 0.095
_refine_diff_density_max 0.585
_refine_diff_density_min -0.556
_refine_diff_density_rms 0.066
_refine_ls_extinction_method none
_refine_ls_goodness_of_fit_ref 1.053
_refine_ls_hydrogen_treatment mixed
_refine_ls_matrix_type full
_refine_ls_number_parameters 867
_refine_ls_number_reflns 11861
_refine_ls_number_restraints 51
_refine_ls_restrained_S_all 1.079
_refine_ls_R_factor_all 0.0862
_refine_ls_R_factor_gt 0.0776
_refine_ls_shift/su_max 0.000
_refine_ls_shift/su_mean 0.000
_refine_ls_structure_factor_coef Fsqd
_refine_ls_weighting_details 'w=1/[\s^2^(Fo^2^)+(0.0988P)^2^+22.0591P] where P=(Fo^2^+2Fc^2^)/3'
_refine_ls_weighting_scheme calc
_refine_ls_wR_factor_gt 0.2045
_refine_ls_wR_factor_ref 0.2130
_reflns_Friedel_coverage 0.000
_reflns_number_gt 10457
_reflns_number_total 11861
_reflns_threshold_expression 'I > 2\s(I)'
_cod_data_source_file ol502023d_si_002.cif
_cod_data_source_block q19eC-1
_cod_depositor_comments
;
The following automatic conversions were performed:

'_space_group_crystal_system' value 'Triclinic' changed to
'triclinic' according to
/usr/data/users/saulius/crontab/automatic-downloads/current/ACS/lib/dictionaries/cif_core.dic
dictionary named 'cif_core.dic' version 2.4.2 from 2011-04-26.

Automatic conversion script
Id: cif_fix_values 2281 2013-09-26 08:29:07Z andrius 
;
_cod_original_cell_volume 7245.31(10)
_cod_database_code 1517501
_shelx_space_group_comment
; 
The symmetry employed for this shelxl refinement is uniquely defined 
by the following loop, which should always be used as a source of 
symmetry information in preference to the above space-group names. 
They are only intended as comments. 
;
_shelx_estimated_absorpt_t_min 0.653
_shelx_estimated_absorpt_t_max 0.843
_shelxl_version_number 2013-4

loop_
_space_group_symop_operation_xyz
'x, y, z'
'x+1/2, y+1/2, z'
'-x, -y, -z'
'-x+1/2, -y+1/2, -z'

loop_
_atom_site_label
_atom_site_type_symbol
_atom_site_fract_x
_atom_site_fract_y
_atom_site_fract_z
_atom_site_U_iso_or_equiv
_atom_site_adp_type
_atom_site_occupancy
_atom_site_site_symmetry_order
_atom_site_calc_flag
_atom_site_refinement_flags_posn
_atom_site_refinement_flags_adp
_atom_site_refinement_flags_occupancy
_atom_site_disorder_assembly
_atom_site_disorder_group
Cl1 Cl 0.46852(4) 0.03154(10) 0.63891(6) 0.0479(3) Uani 1 1 d . . . . .
Cl2 Cl 0.41931(4) 0.31341(10) 0.76615(6) 0.0428(3) Uani 1 1 d . . . . .
Cl3 Cl 0.41985(4) 0.68133(10) 0.26996(6) 0.0464(3) Uani 1 1 d . . . . .
Cl4 Cl 0.46442(4) 0.94863(10) 0.14648(6) 0.0465(3) Uani 1 1 d . . . . .
O1 O 0.67301(10) 0.0551(3) 0.81316(16) 0.0436(8) Uani 1 1 d . . . . .
N1 N 0.57816(15) 0.0708(4) 0.7320(2) 0.0436(9) Uani 1 1 d D . . . .
H1N1 H 0.548(2) 0.052(4) 0.706(2) 0.045(14) Uiso 1 1 d . . . . .
H1N2 H 0.580(2) 0.137(5) 0.727(3) 0.054 Uiso 1 1 d . U . . .
H1N3 H 0.579(2) 0.055(6) 0.776(3) 0.08(2) Uiso 1 1 d . . . . .
C1 C 0.5474(5) -0.1986(13) 0.7265(9) 0.083(6) Uani 0.426(11) 1 d D . P A 1
H1A H 0.5545 -0.1874 0.7709 0.099 Uiso 0.426(11) 1 calc R U P A 1
H1B H 0.5188 -0.2403 0.7058 0.099 Uiso 0.426(11) 1 calc R U P A 1
C2 C 0.5755(4) -0.1588(10) 0.6957(7) 0.062(4) Uani 0.426(11) 1 d D . P A 1
H2A H 0.5669 -0.1721 0.6515 0.075 Uiso 0.426(11) 1 calc R U P A 1
C3 C 0.6208(7) -0.0927(11) 0.7216(14) 0.110(14) Uani 0.426(11) 1 d D . P A 1
H3A H 0.6496 -0.1254 0.7077 0.132 Uiso 0.426(11) 1 calc R U P A 1
H3B H 0.6290 -0.1003 0.7681 0.132 Uiso 0.426(11) 1 calc R U P A 1
C4 C 0.62258(16) 0.0298(5) 0.7080(2) 0.0538(14) Uani 1 1 d D . . . .
C5 C 0.67072(15) 0.0845(5) 0.7505(2) 0.0469(12) Uani 1 1 d D . . . .
H5 H 0.6654 0.1624 0.7470 0.056 Uiso 1 1 calc R U . . .
C1' C 0.5919(5) -0.2071(12) 0.7616(7) 0.096(5) Uani 0.574(11) 1 d D . P A 2
H1'A H 0.5662 -0.2263 0.7249 0.115 Uiso 0.574(11) 1 calc R U P A 2
H1'B H 0.5932 -0.2405 0.8006 0.115 Uiso 0.574(11) 1 calc R U P A 2
C2' C 0.6234(5) -0.1396(12) 0.7585(7) 0.079(5) Uani 0.574(11) 1 d D . P A 2
H2'A H 0.6483 -0.1232 0.7964 0.095 Uiso 0.574(11) 1 calc R U P A 2
C3' C 0.6263(4) -0.0816(13) 0.7018(7) 0.064(5) Uani 0.574(11) 1 d D . P A 2
H3'A H 0.6591 -0.0987 0.6916 0.077 Uiso 0.574(11) 1 calc R U P A 2
H3'B H 0.5982 -0.1058 0.6660 0.077 Uiso 0.574(11) 1 calc R U P A 2
C6 C 0.72030(16) 0.0581(5) 0.7323(2) 0.0517(13) Uani 1 1 d . . . . .
C7 C 0.74724(17) -0.0328(5) 0.7524(3) 0.0604(15) Uani 1 1 d . . . . .
H7 H 0.7341 -0.0813 0.7771 0.072 Uiso 1 1 calc R U . . .
C8 C 0.79369(19) -0.0555(6) 0.7372(3) 0.072(2) Uani 1 1 d . . . . .
H8 H 0.8116 -0.1187 0.7518 0.086 Uiso 1 1 calc R U . . .
C9 C 0.8130(2) 0.0115(6) 0.7022(3) 0.0679(18) Uani 1 1 d . . . . .
H9 H 0.8442 -0.0046 0.6916 0.081 Uiso 1 1 calc R U . . .
C10 C 0.7870(2) 0.1045(6) 0.6815(3) 0.0675(18) Uani 1 1 d . . . . .
H10 H 0.8008 0.1530 0.6573 0.081 Uiso 1 1 calc R U . . .
C11 C 0.74041(18) 0.1267(6) 0.6965(3) 0.0574(15) Uani 1 1 d . . . . .
H11 H 0.7225 0.1899 0.6817 0.069 Uiso 1 1 calc R U . . .
C12 C 0.61386(19) 0.0712(9) 0.6405(3) 0.099(3) Uani 1 1 d . . . . .
H12A H 0.5835 0.0374 0.6134 0.149 Uiso 1 1 calc R U . . .
H12B H 0.6439 0.0551 0.6244 0.149 Uiso 1 1 calc R U . . .
H12C H 0.6086 0.1477 0.6405 0.149 Uiso 1 1 calc R U . . .
C13 C 0.70759(16) 0.1184(4) 0.8591(2) 0.0440(11) Uani 1 1 d . . . . .
H13A H 0.6966 0.1931 0.8546 0.053 Uiso 1 1 calc R U . . .
H13B H 0.7425 0.1136 0.8523 0.053 Uiso 1 1 calc R U . . .
C14 C 0.70828(16) 0.0807(4) 0.9240(2) 0.0428(11) Uani 1 1 d . . . . .
C15 C 0.67080(18) 0.0159(5) 0.9352(3) 0.0571(14) Uani 1 1 d . . . . .
H15 H 0.6437 -0.0071 0.9011 0.069 Uiso 1 1 calc R U . . .
C16 C 0.6723(2) -0.0159(5) 0.9954(3) 0.0634(15) Uani 1 1 d . . . . .
H16 H 0.6470 -0.0627 1.0026 0.076 Uiso 1 1 calc R U . . .
C17 C 0.71069(19) 0.0202(5) 1.0458(3) 0.0581(14) Uani 1 1 d . . . . .
H17 H 0.7109 0.0001 1.0876 0.070 Uiso 1 1 calc R U . . .
C18 C 0.7480(2) 0.0843(8) 1.0354(3) 0.085(2) Uani 1 1 d . . . . .
H18 H 0.7749 0.1074 1.0698 0.101 Uiso 1 1 calc R U . . .
C19 C 0.7466(2) 0.1154(6) 0.9752(3) 0.0675(18) Uani 1 1 d . . . . .
H19 H 0.7723 0.1615 0.9683 0.081 Uiso 1 1 calc R U . . .
O21 O 0.50618(11) 0.2855(3) 0.54038(16) 0.0481(8) Uani 1 1 d . . . . .
N21 N 0.46856(15) 0.2798(4) 0.6468(2) 0.0403(9) Uani 1 1 d . . . . .
H2N1 H 0.4675(16) 0.212(4) 0.6436(19) 0.019(10) Uiso 1 1 d . . . . .
H2N2 H 0.458(2) 0.294(4) 0.678(3) 0.046(16) Uiso 1 1 d . . . . .
H2N3 H 0.505(3) 0.296(5) 0.661(3) 0.076(19) Uiso 1 1 d . . . . .
C21 C 0.4271(3) 0.5860(6) 0.6527(5) 0.102(3) Uani 1 1 d . . . . .
H21A H 0.4073 0.6172 0.6151 0.123 Uiso 1 1 calc R U . . .
H21B H 0.4274 0.6165 0.6926 0.123 Uiso 1 1 calc R U . . .
C22 C 0.4531(3) 0.5047(5) 0.6497(4) 0.0731(18) Uani 1 1 d . . . . .
H22 H 0.4723 0.4769 0.6887 0.088 Uiso 1 1 calc R U . . .
C23 C 0.4571(2) 0.4471(5) 0.5916(3) 0.0642(15) Uani 1 1 d . . . . .
H23A H 0.4933 0.4483 0.5892 0.077 Uiso 1 1 calc R U . . .
H23B H 0.4365 0.4851 0.5544 0.077 Uiso 1 1 calc R U . . .
C24 C 0.43909(16) 0.3323(5) 0.5879(2) 0.0470(12) Uani 1 1 d . . . . .
C25 C 0.45256(16) 0.2701(5) 0.5326(2) 0.0471(12) Uani 1 1 d . . . . .
H25 H 0.4462 0.1935 0.5378 0.056 Uiso 1 1 calc R U . . .
C26 C 0.42109(19) 0.3050(6) 0.4678(2) 0.0561(14) Uani 1 1 d . . . . .
C27 C 0.4367(3) 0.3851(6) 0.4364(3) 0.0745(19) Uani 1 1 d . . . . .
H27 H 0.4682 0.4198 0.4541 0.089 Uiso 1 1 calc R U . . .
C28 C 0.4057(4) 0.4163(7) 0.3776(4) 0.100(3) Uani 1 1 d . . . . .
H28 H 0.4165 0.4711 0.3545 0.119 Uiso 1 1 calc R U . . .
C29 C 0.3585(4) 0.3653(9) 0.3534(4) 0.104(4) Uani 1 1 d . . . . .
H29 H 0.3368 0.3871 0.3143 0.125 Uiso 1 1 calc R U . . .
C30 C 0.3442(3) 0.2876(9) 0.3846(3) 0.093(3) Uani 1 1 d . . . . .
H30 H 0.3124 0.2535 0.3677 0.112 Uiso 1 1 calc R U . . .
C31 C 0.3748(2) 0.2556(6) 0.4409(3) 0.0677(18) Uani 1 1 d . . . . .
H31 H 0.3642 0.1982 0.4622 0.081 Uiso 1 1 calc R U . . .
C32 C 0.38240(17) 0.3216(6) 0.5857(2) 0.0629(17) Uani 1 1 d . . . . .
H32A H 0.3748 0.3613 0.6208 0.094 Uiso 1 1 calc R U . . .
H32B H 0.3741 0.2470 0.5892 0.094 Uiso 1 1 calc R U . . .
H32C H 0.3618 0.3494 0.5456 0.094 Uiso 1 1 calc R U . . .
C33 C 0.52828(16) 0.2150(5) 0.5025(3) 0.0544(14) Uani 1 1 d . . . . .
H33A H 0.5074 0.2153 0.4583 0.065 Uiso 1 1 calc R U . . .
H33B H 0.5289 0.1422 0.5188 0.065 Uiso 1 1 calc R U . . .
C34 C 0.58227(17) 0.2510(5) 0.5054(3) 0.0492(12) Uani 1 1 d . . . . .
C35 C 0.6072(2) 0.3241(6) 0.5489(3) 0.0696(18) Uani 1 1 d . . . . .
H35 H 0.5908 0.3527 0.5789 0.084 Uiso 1 1 calc R U . . .
C36 C 0.6567(2) 0.3563(6) 0.5488(4) 0.080(2) Uani 1 1 d . . . . .
H36 H 0.6737 0.4072 0.5788 0.096 Uiso 1 1 calc R U . . .
C37 C 0.6806(2) 0.3158(7) 0.5065(4) 0.087(2) Uani 1 1 d . . . . .
H37 H 0.7138 0.3399 0.5058 0.105 Uiso 1 1 calc R U . . .
C38 C 0.6564(3) 0.2389(8) 0.4640(4) 0.100(3) Uani 1 1 d . . . . .
H38 H 0.6737 0.2076 0.4356 0.120 Uiso 1 1 calc R U . . .
C39 C 0.6071(2) 0.2080(6) 0.4631(3) 0.0730(18) Uani 1 1 d . . . . .
H39 H 0.5902 0.1569 0.4332 0.088 Uiso 1 1 calc R U . . .
O41 O 0.50400(11) 0.6893(3) 0.03982(16) 0.0491(8) Uani 1 1 d . . . . .
N41 N 0.46783(15) 0.7023(4) 0.1489(2) 0.0418(9) Uani 1 1 d D . . . .
H4N1 H 0.456(2) 0.688(5) 0.185(3) 0.060(17) Uiso 1 1 d . . . . .
H4N2 H 0.464(2) 0.779(6) 0.146(3) 0.071 Uiso 1 1 d . U . . .
H4N3 H 0.502(2) 0.686(4) 0.153(2) 0.042(13) Uiso 1 1 d . . . . .
C41 C 0.4713(3) 0.4450(5) 0.1860(4) 0.084(2) Uani 1 1 d D . . . .
H41A H 0.5063 0.4569 0.1871 0.101 Uiso 1 1 calc R U . . .
H41B H 0.4625 0.4076 0.2193 0.101 Uiso 1 1 calc R U . . .
C42 C 0.4361(2) 0.4792(5) 0.1399(3) 0.0649(16) Uani 1 1 d D . . . .
H42 H 0.4015 0.4659 0.1403 0.078 Uiso 1 1 calc R U . . .
C43 C 0.4459(2) 0.5388(4) 0.0854(3) 0.0563(14) Uani 1 1 d D . . . .
H43A H 0.4240 0.5092 0.0458 0.068 Uiso 1 1 calc R U . . .
H43B H 0.4820 0.5280 0.0844 0.068 Uiso 1 1 calc R U . . .
C44 C 0.43537(15) 0.6583(4) 0.0876(2) 0.0442(12) Uani 1 1 d D . . . .
C45 C 0.45186(15) 0.7166(4) 0.0347(2) 0.0451(12) Uani 1 1 d D . . . .
H45 H 0.4503 0.7940 0.0430 0.054 Uiso 1 1 calc R U . . .
C46 C 0.41710(17) 0.6938(4) -0.0300(2) 0.0458(12) Uani 1 1 d . . . . .
C47 C 0.42494(19) 0.6084(5) -0.0665(3) 0.0568(14) Uani 1 1 d . . . . .
H47 H 0.4534 0.5630 -0.0513 0.068 Uiso 1 1 calc R U . . .
C48 C 0.3912(2) 0.5885(5) -0.1256(3) 0.0628(16) Uani 1 1 d . . . . .
H48 H 0.3969 0.5300 -0.1504 0.075 Uiso 1 1 calc R U . . .
C49 C 0.35020(18) 0.6537(5) -0.1474(3) 0.0555(14) Uani 1 1 d . . . . .
H49 H 0.3272 0.6398 -0.1872 0.067 Uiso 1 1 calc R U . . .
C50 C 0.34175(18) 0.7399(5) -0.1121(3) 0.0543(13) Uani 1 1 d . . . . .
H50 H 0.3131 0.7846 -0.1277 0.065 Uiso 1 1 calc R U . . .
C51 C 0.37539(16) 0.7608(4) -0.0534(2) 0.0455(11) Uani 1 1 d . . . . .
H51 H 0.3700 0.8205 -0.0294 0.055 Uiso 1 1 calc R U . . .
C52 C 0.38005(15) 0.6825(5) 0.0874(2) 0.0514(13) Uani 1 1 d . . . . .
H52A H 0.3753 0.7590 0.0890 0.077 Uiso 1 1 calc R U . . .
H52B H 0.3720 0.6501 0.1243 0.077 Uiso 1 1 calc R U . . .
H52C H 0.3572 0.6539 0.0488 0.077 Uiso 1 1 calc R U . . .
C53 C 0.52899(18) 0.7626(5) 0.0089(3) 0.0588(15) Uani 1 1 d . . . . .
H53A H 0.5301 0.8328 0.0293 0.071 Uiso 1 1 calc R U . . .
H53B H 0.5099 0.7692 -0.0359 0.071 Uiso 1 1 calc R U . . .
C54 C 0.5830(2) 0.7239(5) 0.0130(3) 0.0598(16) Uani 1 1 d . . . . .
C55 C 0.6117(2) 0.6756(6) 0.0657(3) 0.0749(19) Uani 1 1 d . . . . .
H55 H 0.5974 0.6647 0.1007 0.090 Uiso 1 1 calc R U . . .
C56 C 0.6614(2) 0.6420(7) 0.0690(4) 0.092(3) Uani 1 1 d . . . . .
H56 H 0.6800 0.6064 0.1057 0.111 Uiso 1 1 calc R U . . .
C57 C 0.6839(3) 0.6589(7) 0.0211(6) 0.101(3) Uani 1 1 d . . . . .
H57 H 0.7185 0.6386 0.0244 0.121 Uiso 1 1 calc R U . . .
C58 C 0.6558(3) 0.7053(8) -0.0310(5) 0.101(3) Uani 1 1 d . . . . .
H58 H 0.6704 0.7167 -0.0656 0.122 Uiso 1 1 calc R U . . .
C59 C 0.6046(3) 0.7379(7) -0.0358(4) 0.086(2) Uani 1 1 d . . . . .
H59 H 0.5853 0.7697 -0.0735 0.103 Uiso 1 1 calc R U . . .
O61 O 0.67080(10) 0.9492(3) 0.31944(15) 0.0426(7) Uani 1 1 d . . . . .
N61 N 0.57498(14) 0.9355(4) 0.2385(2) 0.0412(9) Uani 1 1 d D . . . .
H6N1 H 0.547(3) 0.951(6) 0.214(3) 0.07(2) Uiso 1 1 d . . . . .
H6N2 H 0.5734(19) 0.956(4) 0.281(3) 0.048(14) Uiso 1 1 d . . . . .
H6N3 H 0.579(2) 0.861(5) 0.241(3) 0.057 Uiso 1 1 d . U . . .
C61 C 0.5363(4) 1.1939(9) 0.2228(10) 0.307(15) Uani 1 1 d D . . . .
H61A H 0.5356 1.1919 0.2659 0.368 Uiso 1 1 calc R U . . .
H61B H 0.5088 1.2255 0.1926 0.368 Uiso 1 1 calc R U . . .
C62 C 0.5697(3) 1.1587(6) 0.2073(5) 0.100(3) Uani 1 1 d D . . . .
H62 H 0.5650 1.1665 0.1631 0.120 Uiso 1 1 calc R U . . .
C63 C 0.61863(18) 1.1040(4) 0.2352(3) 0.0577(14) Uani 1 1 d D . . . .
H63A H 0.6264 1.1110 0.2817 0.069 Uiso 1 1 calc R U . . .
H63B H 0.6464 1.1392 0.2209 0.069 Uiso 1 1 calc R U . . .
C64 C 0.61817(15) 0.9840(4) 0.2174(2) 0.0469(12) Uani 1 1 d D . . . .
C65 C 0.66712(14) 0.9270(4) 0.2550(2) 0.0414(11) Uani 1 1 d D . . . .
H65 H 0.6620 0.8494 0.2481 0.050 Uiso 1 1 calc R U . . .
C66 C 0.71590(16) 0.9575(5) 0.2369(2) 0.0474(12) Uani 1 1 d . . . . .
C67 C 0.74240(19) 1.0499(5) 0.2597(3) 0.0621(15) Uani 1 1 d . . . . .
H67 H 0.7289 1.0967 0.2856 0.074 Uiso 1 1 calc R U . . .
C68 C 0.7882(2) 1.0739(6) 0.2450(4) 0.0739(19) Uani 1 1 d . . . . .
H68 H 0.8059 1.1371 0.2604 0.089 Uiso 1 1 calc R U . . .
C69 C 0.8076(2) 1.0056(7) 0.2079(3) 0.082(2) Uani 1 1 d . . . . .
H69 H 0.8391 1.0220 0.1982 0.098 Uiso 1 1 calc R U . . .
C70 C 0.7829(2) 0.9150(7) 0.1847(3) 0.0712(19) Uani 1 1 d . . . . .
H70 H 0.7967 0.8691 0.1587 0.085 Uiso 1 1 calc R U . . .
C71 C 0.73646(18) 0.8901(6) 0.1998(3) 0.0603(15) Uani 1 1 d . . . . .
H71 H 0.7192 0.8265 0.1843 0.072 Uiso 1 1 calc R U . . .
C72 C 0.60933(18) 0.9625(5) 0.1476(2) 0.0569(14) Uani 1 1 d . . . . .
H72A H 0.6095 0.8862 0.1402 0.085 Uiso 1 1 calc R U . . .
H72B H 0.6366 0.9954 0.1321 0.085 Uiso 1 1 calc R U . . .
H72C H 0.5762 0.9919 0.1252 0.085 Uiso 1 1 calc R U . . .
C73 C 0.70685(16) 0.8827(4) 0.3603(2) 0.0470(12) Uani 1 1 d . . . . .
H73A H 0.7410 0.8908 0.3517 0.056 Uiso 1 1 calc R U . . .
H73B H 0.6963 0.8081 0.3525 0.056 Uiso 1 1 calc R U . . .
C74 C 0.70978(16) 0.9116(4) 0.4277(2) 0.0470(12) Uani 1 1 d . . . . .
C75 C 0.6728(3) 0.9611(9) 0.4462(3) 0.117(4) Uani 1 1 d . . . . .
H75 H 0.6429 0.9818 0.4154 0.141 Uiso 1 1 calc R U . . .
C76 C 0.6764(4) 0.9838(9) 0.5095(4) 0.134(5) Uani 1 1 d . . . . .
H76 H 0.6487 1.0186 0.5207 0.161 Uiso 1 1 calc R U . . .
C77 C 0.7168(2) 0.9585(6) 0.5540(3) 0.0706(18) Uani 1 1 d . . . . .
H77 H 0.7191 0.9745 0.5972 0.085 Uiso 1 1 calc R U . . .
C78 C 0.7533(3) 0.9106(10) 0.5364(4) 0.117(3) Uani 1 1 d . U . . .
H78 H 0.7833 0.8915 0.5676 0.140 Uiso 1 1 calc R U . . .
C79 C 0.7505(3) 0.8859(10) 0.4734(3) 0.118(3) Uani 1 1 d . U . . .
H79 H 0.7782 0.8498 0.4630 0.142 Uiso 1 1 calc R U . . .

loop_
_atom_site_aniso_label
_atom_site_aniso_U_11
_atom_site_aniso_U_22
_atom_site_aniso_U_33
_atom_site_aniso_U_23
_atom_site_aniso_U_13
_atom_site_aniso_U_12
Cl1 0.0275(5) 0.0586(7) 0.0526(7) -0.0069(6) 0.0010(4) -0.0057(5)
Cl2 0.0233(4) 0.0522(6) 0.0504(6) -0.0035(6) 0.0045(4) -0.0012(5)
Cl3 0.0225(4) 0.0590(7) 0.0536(7) -0.0042(6) 0.0021(4) -0.0105(5)
Cl4 0.0257(5) 0.0550(7) 0.0532(7) -0.0075(6) -0.0005(4) -0.0003(4)
O1 0.0240(13) 0.0520(19) 0.0507(19) -0.0097(16) 0.0021(13) -0.0074(14)
N1 0.0240(17) 0.054(2) 0.049(2) -0.008(2) 0.0028(16) -0.0003(18)
C1 0.049(8) 0.073(10) 0.122(15) -0.024(10) 0.014(9) -0.015(7)
C2 0.035(6) 0.058(8) 0.088(10) -0.023(7) 0.002(6) 0.002(5)
C3 0.077(15) 0.09(2) 0.20(3) -0.09(2) 0.10(2) -0.051(13)
C4 0.021(2) 0.083(4) 0.054(3) -0.018(3) 0.0019(19) 0.002(2)
C5 0.023(2) 0.068(3) 0.048(3) -0.012(2) 0.0056(18) -0.002(2)
C1' 0.079(9) 0.117(12) 0.088(9) 0.006(9) 0.016(7) 0.004(8)
C2' 0.053(7) 0.069(9) 0.109(12) -0.038(8) 0.008(7) -0.027(6)
C3' 0.016(4) 0.080(9) 0.089(9) -0.038(7) 0.000(6) -0.005(5)
C6 0.024(2) 0.075(4) 0.052(3) -0.021(3) 0.0029(19) 0.000(2)
C7 0.031(2) 0.078(4) 0.067(4) -0.023(3) 0.002(2) 0.003(2)
C8 0.031(2) 0.098(5) 0.079(4) -0.032(4) 0.000(3) 0.014(3)
C9 0.030(2) 0.107(5) 0.063(3) -0.034(4) 0.007(2) -0.004(3)
C10 0.036(3) 0.109(5) 0.056(3) -0.023(4) 0.009(2) -0.015(3)
C11 0.030(2) 0.089(4) 0.050(3) -0.015(3) 0.004(2) -0.008(3)
C12 0.022(2) 0.229(10) 0.042(3) -0.017(4) 0.000(2) 0.000(4)
C13 0.0245(19) 0.056(3) 0.047(3) -0.011(2) 0.0009(18) -0.008(2)
C14 0.027(2) 0.051(3) 0.048(3) -0.001(2) 0.0050(18) -0.0003(19)
C15 0.033(2) 0.077(4) 0.057(3) -0.003(3) 0.003(2) -0.016(2)
C16 0.049(3) 0.071(4) 0.072(4) 0.005(3) 0.018(3) -0.012(3)
C17 0.039(2) 0.078(4) 0.059(3) 0.017(3) 0.014(2) 0.006(3)
C18 0.030(2) 0.171(8) 0.046(3) -0.003(4) -0.002(2) -0.016(4)
C19 0.037(3) 0.112(5) 0.052(3) -0.008(3) 0.008(2) -0.028(3)
O21 0.0240(14) 0.067(2) 0.0526(19) -0.0023(17) 0.0089(13) -0.0010(14)
N21 0.0244(18) 0.050(3) 0.044(2) 0.002(2) 0.0039(16) -0.0050(17)
C21 0.118(7) 0.062(5) 0.141(8) 0.008(5) 0.060(6) 0.007(4)
C22 0.101(5) 0.039(3) 0.089(5) 0.000(3) 0.042(4) -0.003(3)
C23 0.068(3) 0.066(4) 0.063(3) 0.016(3) 0.026(3) 0.014(3)
C24 0.027(2) 0.066(3) 0.046(3) 0.005(2) 0.0055(18) 0.003(2)
C25 0.023(2) 0.073(3) 0.044(3) 0.002(2) 0.0044(18) 0.000(2)
C26 0.040(3) 0.084(4) 0.043(3) 0.000(3) 0.008(2) 0.019(3)
C27 0.085(4) 0.090(5) 0.048(3) 0.010(3) 0.015(3) 0.020(4)
C28 0.142(8) 0.099(6) 0.060(4) 0.017(4) 0.031(5) 0.058(6)
C29 0.106(7) 0.140(8) 0.049(4) -0.018(5) -0.011(4) 0.074(6)
C30 0.057(4) 0.156(9) 0.052(4) -0.028(5) -0.012(3) 0.052(5)
C31 0.036(3) 0.112(5) 0.049(3) -0.017(3) 0.001(2) 0.022(3)
C32 0.024(2) 0.115(5) 0.047(3) -0.015(3) 0.005(2) 0.009(3)
C33 0.025(2) 0.078(4) 0.060(3) -0.009(3) 0.010(2) 0.002(2)
C34 0.029(2) 0.060(3) 0.060(3) 0.005(3) 0.012(2) 0.003(2)
C35 0.033(2) 0.089(5) 0.089(4) -0.022(4) 0.019(3) -0.006(3)
C36 0.042(3) 0.084(5) 0.114(6) -0.023(4) 0.022(3) -0.015(3)
C37 0.040(3) 0.106(6) 0.125(6) 0.001(5) 0.036(4) -0.007(4)
C38 0.056(4) 0.151(8) 0.108(6) -0.035(6) 0.046(4) -0.019(4)
C39 0.050(3) 0.094(5) 0.081(4) -0.017(4) 0.026(3) -0.009(3)
O41 0.0256(14) 0.069(2) 0.0513(19) -0.0105(18) 0.0074(13) -0.0056(15)
N41 0.0238(18) 0.054(3) 0.045(2) -0.009(2) 0.0022(16) -0.0051(17)
C41 0.083(5) 0.061(4) 0.109(6) -0.001(4) 0.023(4) -0.005(4)
C42 0.060(3) 0.054(3) 0.083(4) -0.016(3) 0.022(3) -0.003(3)
C43 0.044(3) 0.054(3) 0.068(3) -0.013(3) 0.010(2) -0.005(2)
C44 0.0203(18) 0.059(3) 0.048(3) -0.012(2) -0.0002(17) -0.0068(19)
C45 0.0216(19) 0.058(3) 0.052(3) -0.012(2) 0.0024(18) -0.0075(19)
C46 0.032(2) 0.059(3) 0.046(3) -0.014(2) 0.0088(19) -0.011(2)
C47 0.035(2) 0.073(4) 0.059(3) -0.014(3) 0.005(2) 0.002(2)
C48 0.040(3) 0.086(4) 0.061(3) -0.028(3) 0.011(2) -0.006(3)
C49 0.036(2) 0.079(4) 0.048(3) -0.009(3) 0.004(2) -0.013(2)
C50 0.030(2) 0.076(4) 0.056(3) -0.002(3) 0.008(2) -0.008(2)
C51 0.029(2) 0.057(3) 0.048(3) -0.002(2) 0.0067(19) -0.007(2)
C52 0.0210(19) 0.079(4) 0.051(3) -0.007(3) 0.0026(19) -0.004(2)
C53 0.036(3) 0.079(4) 0.061(3) -0.001(3) 0.012(2) -0.018(3)
C54 0.040(3) 0.065(4) 0.078(4) -0.026(3) 0.020(3) -0.023(2)
C55 0.033(3) 0.103(5) 0.092(5) -0.004(4) 0.021(3) 0.002(3)
C56 0.040(3) 0.096(5) 0.147(7) -0.009(5) 0.034(4) 0.003(3)
C57 0.053(4) 0.079(5) 0.182(10) -0.025(6) 0.052(5) -0.004(4)
C58 0.084(5) 0.111(7) 0.135(8) -0.035(6) 0.077(6) -0.025(5)
C59 0.070(4) 0.105(6) 0.094(5) -0.023(4) 0.043(4) -0.020(4)
O61 0.0231(13) 0.056(2) 0.0446(17) -0.0015(16) 0.0000(12) -0.0023(14)
N61 0.0198(17) 0.053(2) 0.048(2) 0.000(2) 0.0019(16) -0.0056(16)
C61 0.069(6) 0.078(7) 0.68(4) -0.108(14) -0.081(12) 0.019(5)
C62 0.062(4) 0.066(4) 0.144(8) -0.029(5) -0.028(4) 0.015(3)
C63 0.034(2) 0.055(3) 0.079(4) 0.015(3) 0.004(2) -0.002(2)
C64 0.0204(19) 0.061(3) 0.057(3) 0.009(2) 0.0045(19) -0.0059(19)
C65 0.0205(18) 0.051(3) 0.051(3) 0.003(2) 0.0048(17) -0.0041(18)
C66 0.0211(19) 0.068(3) 0.051(3) 0.008(3) 0.0042(18) -0.004(2)
C67 0.031(2) 0.071(4) 0.081(4) 0.004(3) 0.009(2) -0.013(2)
C68 0.033(3) 0.084(5) 0.100(5) 0.015(4) 0.007(3) -0.017(3)
C69 0.028(2) 0.153(7) 0.062(4) 0.022(4) 0.007(2) -0.015(4)
C70 0.034(3) 0.124(6) 0.054(3) 0.010(4) 0.008(2) 0.006(3)
C71 0.028(2) 0.097(5) 0.054(3) 0.003(3) 0.007(2) 0.002(3)
C72 0.034(2) 0.080(4) 0.055(3) 0.008(3) 0.008(2) -0.003(2)
C73 0.026(2) 0.059(3) 0.053(3) 0.002(3) 0.0033(19) -0.001(2)
C74 0.0226(19) 0.061(3) 0.053(3) 0.001(2) 0.0018(19) -0.011(2)
C75 0.107(6) 0.175(9) 0.057(4) -0.018(5) -0.005(4) 0.090(6)
C76 0.165(9) 0.170(10) 0.059(4) -0.009(5) 0.012(5) 0.119(8)
C77 0.056(3) 0.101(5) 0.053(3) -0.017(3) 0.011(3) -0.032(3)
C78 0.049(3) 0.233(8) 0.064(4) -0.005(5) 0.007(3) 0.032(5)
C79 0.049(3) 0.239(8) 0.063(4) -0.006(5) 0.007(3) 0.053(5)

loop_
_atom_type_symbol
_atom_type_description
_atom_type_scat_dispersion_real
_atom_type_scat_dispersion_imag
_atom_type_scat_source
C C 0.0181 0.0091 'International Tables Vol C Tables 4.2.6.8 and 6.1.1.4'
H H 0.0000 0.0000 'International Tables Vol C Tables 4.2.6.8 and 6.1.1.4'
N N 0.0311 0.0180 'International Tables Vol C Tables 4.2.6.8 and 6.1.1.4'
O O 0.0492 0.0322 'International Tables Vol C Tables 4.2.6.8 and 6.1.1.4'
Cl Cl 0.3639 0.7018 'International Tables Vol C Tables 4.2.6.8 and 6.1.1.4'

loop_
_geom_angle_atom_site_label_1
_geom_angle_atom_site_label_2
_geom_angle_atom_site_label_3
_geom_angle
C5 O1 C13 113.2(4)
C4 N1 H1N1 112(3)
C4 N1 H1N2 102(4)
H1N1 N1 H1N2 105(5)
C4 N1 H1N3 117(4)
H1N1 N1 H1N3 110(5)
H1N2 N1 H1N3 110(6)
C2 C1 H1A 120.0
C2 C1 H1B 120.0
H1A C1 H1B 120.0
C1 C2 C3 125.8(16)
C1 C2 H2A 117.1
C3 C2 H2A 117.1
C2 C3 C4 123.1(16)
C2 C3 H3A 106.5
C4 C3 H3A 106.5
C2 C3 H3B 106.5
C4 C3 H3B 106.5
H3A C3 H3B 106.5
C3' C4 N1 116.7(7)
C3' C4 C12 104.6(8)
N1 C4 C12 105.9(4)
C3' C4 C5 115.5(6)
N1 C4 C5 104.8(4)
C12 C4 C5 108.9(5)
N1 C4 C3 101.7(8)
C12 C4 C3 121.3(12)
C5 C4 C3 112.5(9)
O1 C5 C6 111.7(4)
O1 C5 C4 106.7(4)
C6 C5 C4 113.8(4)
O1 C5 H5 108.2
C6 C5 H5 108.2
C4 C5 H5 108.2
C2' C1' H1'A 120.0
C2' C1' H1'B 120.0
H1'A C1' H1'B 120.0
C1' C2' C3' 126.1(14)
C1' C2' H2'A 116.9
C3' C2' H2'A 116.9
C4 C3' C2' 113.8(13)
C4 C3' H3'A 108.8
C2' C3' H3'A 108.8
C4 C3' H3'B 108.8
C2' C3' H3'B 108.8
H3'A C3' H3'B 107.7
C7 C6 C11 117.7(5)
C7 C6 C5 121.6(5)
C11 C6 C5 120.6(5)
C6 C7 C8 121.6(7)
C6 C7 H7 119.2
C8 C7 H7 119.2
C9 C8 C7 120.4(7)
C9 C8 H8 119.8
C7 C8 H8 119.8
C8 C9 C10 119.7(5)
C8 C9 H9 120.1
C10 C9 H9 120.1
C9 C10 C11 119.8(7)
C9 C10 H10 120.1
C11 C10 H10 120.1
C6 C11 C10 120.8(6)
C6 C11 H11 119.6
C10 C11 H11 119.6
C4 C12 H12A 109.5
C4 C12 H12B 109.5
H12A C12 H12B 109.5
C4 C12 H12C 109.5
H12A C12 H12C 109.5
H12B C12 H12C 109.5
O1 C13 C14 109.6(4)
O1 C13 H13A 109.8
C14 C13 H13A 109.8
O1 C13 H13B 109.8
C14 C13 H13B 109.8
H13A C13 H13B 108.2
C15 C14 C19 118.4(5)
C15 C14 C13 122.1(4)
C19 C14 C13 119.5(5)
C16 C15 C14 120.5(5)
C16 C15 H15 119.8
C14 C15 H15 119.8
C15 C16 C17 120.2(5)
C15 C16 H16 119.9
C17 C16 H16 119.9
C18 C17 C16 120.0(5)
C18 C17 H17 120.0
C16 C17 H17 120.0
C17 C18 C19 119.8(5)
C17 C18 H18 120.1
C19 C18 H18 120.1
C18 C19 C14 121.2(6)
C18 C19 H19 119.4
C14 C19 H19 119.4
C25 O21 C33 113.5(4)
C24 N21 H2N1 112(3)
C24 N21 H2N2 114(4)
H2N1 N21 H2N2 106(5)
C24 N21 H2N3 117(4)
H2N1 N21 H2N3 104(5)
H2N2 N21 H2N3 102(5)
C22 C21 H21A 120.0
C22 C21 H21B 120.0
H21A C21 H21B 120.0
C21 C22 C23 127.0(8)
C21 C22 H22 116.5
C23 C22 H22 116.5
C22 C23 C24 114.6(5)
C22 C23 H23A 108.6
C24 C23 H23A 108.6
C22 C23 H23B 108.6
C24 C23 H23B 108.6
H23A C23 H23B 107.6
N21 C24 C32 107.3(4)
N21 C24 C23 106.8(4)
C32 C24 C23 113.1(5)
N21 C24 C25 105.6(4)
C32 C24 C25 110.9(4)
C23 C24 C25 112.6(4)
O21 C25 C26 112.3(4)
O21 C25 C24 105.4(4)
C26 C25 C24 113.0(4)
O21 C25 H25 108.7
C26 C25 H25 108.7
C24 C25 H25 108.7
C27 C26 C31 119.1(6)
C27 C26 C25 121.5(5)
C31 C26 C25 119.4(6)
C26 C27 C28 119.4(8)
C26 C27 H27 120.3
C28 C27 H27 120.3
C27 C28 C29 119.0(9)
C27 C28 H28 120.5
C29 C28 H28 120.5
C30 C29 C28 120.4(7)
C30 C29 H29 119.8
C28 C29 H29 119.8
C29 C30 C31 120.5(9)
C29 C30 H30 119.7
C31 C30 H30 119.7
C30 C31 C26 121.4(8)
C30 C31 H31 119.3
C26 C31 H31 119.3
C24 C32 H32A 109.5
C24 C32 H32B 109.5
H32A C32 H32B 109.5
C24 C32 H32C 109.5
H32A C32 H32C 109.5
H32B C32 H32C 109.5
O21 C33 C34 108.7(4)
O21 C33 H33A 110.0
C34 C33 H33A 110.0
O21 C33 H33B 110.0
C34 C33 H33B 109.9
H33A C33 H33B 108.3
C35 C34 C39 119.4(5)
C35 C34 C33 122.1(5)
C39 C34 C33 118.5(5)
C34 C35 C36 120.0(6)
C34 C35 H35 120.0
C36 C35 H35 120.0
C37 C36 C35 120.6(7)
C37 C36 H36 119.7
C35 C36 H36 119.7
C36 C37 C38 119.6(6)
C36 C37 H37 120.2
C38 C37 H37 120.2
C39 C38 C37 119.9(6)
C39 C38 H38 120.0
C37 C38 H38 120.0
C34 C39 C38 120.4(6)
C34 C39 H39 119.8
C38 C39 H39 119.8
C53 O41 C45 112.4(4)
C44 N41 H4N1 116(4)
C44 N41 H4N2 106(4)
H4N1 N41 H4N2 102(5)
C44 N41 H4N3 110(3)
H4N1 N41 H4N3 114(5)
H4N2 N41 H4N3 109(5)
C42 C41 H41A 120.0
C42 C41 H41B 120.0
H41A C41 H41B 120.0
C41 C42 C43 124.2(6)
C41 C42 H42 117.9
C43 C42 H42 117.9
C42 C43 C44 114.0(5)
C42 C43 H43A 108.7
C44 C43 H43A 108.7
C42 C43 H43B 108.7
C44 C43 H43B 108.7
H43A C43 H43B 107.6
N41 C44 C52 106.2(4)
N41 C44 C45 106.2(4)
C52 C44 C45 111.8(4)
N41 C44 C43 108.4(4)
C52 C44 C43 112.4(4)
C45 C44 C43 111.4(4)
O41 C45 C46 113.3(4)
O41 C45 C44 106.9(4)
C46 C45 C44 112.6(4)
O41 C45 H45 107.9
C46 C45 H45 107.9
C44 C45 H45 107.9
C47 C46 C51 119.0(5)
C47 C46 C45 122.3(5)
C51 C46 C45 118.7(4)
C46 C47 C48 120.7(5)
C46 C47 H47 119.7
C48 C47 H47 119.7
C49 C48 C47 119.6(5)
C49 C48 H48 120.2
C47 C48 H48 120.2
C48 C49 C50 120.8(5)
C48 C49 H49 119.6
C50 C49 H49 119.6
C49 C50 C51 119.9(5)
C49 C50 H50 120.0
C51 C50 H50 120.0
C50 C51 C46 119.9(5)
C50 C51 H51 120.0
C46 C51 H51 120.0
C44 C52 H52A 109.5
C44 C52 H52B 109.5
H52A C52 H52B 109.5
C44 C52 H52C 109.5
H52A C52 H52C 109.5
H52B C52 H52C 109.5
O41 C53 C54 108.9(5)
O41 C53 H53A 109.9
C54 C53 H53A 109.9
O41 C53 H53B 109.9
C54 C53 H53B 109.9
H53A C53 H53B 108.3
C59 C54 C55 117.8(6)
C59 C54 C53 120.4(7)
C55 C54 C53 121.8(5)
C54 C55 C56 121.0(7)
C54 C55 H55 119.5
C56 C55 H55 119.5
C57 C56 C55 121.6(9)
C57 C56 H56 119.2
C55 C56 H56 119.2
C58 C57 C56 117.5(7)
C58 C57 H57 121.2
C56 C57 H57 121.2
C57 C58 C59 121.6(8)
C57 C58 H58 119.2
C59 C58 H58 119.2
C54 C59 C58 120.4(8)
C54 C59 H59 119.8
C58 C59 H59 119.8
C65 O61 C73 112.2(4)
C64 N61 H6N1 111(5)
C64 N61 H6N2 114(3)
H6N1 N61 H6N2 108(5)
C64 N61 H6N3 111(4)
H6N1 N61 H6N3 109(6)
H6N2 N61 H6N3 103(5)
C62 C61 H61A 120.0
C62 C61 H61B 120.0
H61A C61 H61B 120.0
C61 C62 C63 139.1(13)
C61 C62 H62 110.5
C63 C62 H62 110.5
C62 C63 C64 113.6(5)
C62 C63 H63A 108.8
C64 C63 H63A 108.8
C62 C63 H63B 108.8
C64 C63 H63B 108.8
H63A C63 H63B 107.7
N61 C64 C72 107.7(4)
N61 C64 C65 105.4(4)
C72 C64 C65 110.7(4)
N61 C64 C63 106.6(4)
C72 C64 C63 114.2(5)
C65 C64 C63 111.6(4)
O61 C65 C66 111.2(4)
O61 C65 C64 106.1(4)
C66 C65 C64 114.7(4)
O61 C65 H65 108.2
C66 C65 H65 108.2
C64 C65 H65 108.2
C71 C66 C67 118.6(5)
C71 C66 C65 119.7(5)
C67 C66 C65 121.6(5)
C68 C67 C66 120.7(6)
C68 C67 H67 119.6
C66 C67 H67 119.6
C69 C68 C67 119.4(6)
C69 C68 H68 120.3
C67 C68 H68 120.3
C70 C69 C68 121.7(5)
C70 C69 H69 119.1
C68 C69 H69 119.1
C69 C70 C71 119.1(7)
C69 C70 H70 120.4
C71 C70 H70 120.4
C66 C71 C70 120.5(6)
C66 C71 H71 119.8
C70 C71 H71 119.8
C64 C72 H72A 109.5
C64 C72 H72B 109.5
H72A C72 H72B 109.5
C64 C72 H72C 109.5
H72A C72 H72C 109.5
H72B C72 H72C 109.5
O61 C73 C74 109.6(4)
O61 C73 H73A 109.8
C74 C73 H73A 109.8
O61 C73 H73B 109.8
C74 C73 H73B 109.8
H73A C73 H73B 108.2
C75 C74 C79 115.4(6)
C75 C74 C73 123.8(5)
C79 C74 C73 120.8(5)
C74 C75 C76 122.0(7)
C74 C75 H75 119.0
C76 C75 H75 119.0
C77 C76 C75 122.0(7)
C77 C76 H76 119.0
C75 C76 H76 119.0
C78 C77 C76 116.6(7)
C78 C77 H77 121.7
C76 C77 H77 121.7
C77 C78 C79 122.6(7)
C77 C78 H78 118.7
C79 C78 H78 118.7
C74 C79 C78 121.4(7)
C74 C79 H79 119.3
C78 C79 H79 119.3

loop_
_geom_bond_atom_site_label_1
_geom_bond_atom_site_label_2
_geom_bond_distance
O1 C5 1.410(6)
O1 C13 1.431(5)
N1 C4 1.513(6)
N1 H1N1 0.90(6)
N1 H1N2 0.85(7)
N1 H1N3 0.99(7)
C1 C2 1.244(14)
C1 H1A 0.9500
C1 H1B 0.9500
C2 C3 1.473(14)
C2 H2A 0.9500
C3 C4 1.588(15)
C3 H3A 0.9900
C3 H3B 0.9900
C4 C3' 1.423(17)
C4 C12 1.533(9)
C4 C5 1.556(6)
C5 C6 1.523(6)
C5 H5 1.0000
C1' C2' 1.221(13)
C1' H1'A 0.9500
C1' H1'B 0.9500
C2' C3' 1.466(14)
C2' H2'A 0.9500
C3' H3'A 0.9900
C3' H3'B 0.9900
C6 C7 1.375(9)
C6 C11 1.375(8)
C7 C8 1.403(7)
C7 H7 0.9500
C8 C9 1.338(10)
C8 H8 0.9500
C9 C10 1.389(10)
C9 H9 0.9500
C10 C11 1.404(7)
C10 H10 0.9500
C11 H11 0.9500
C12 H12A 0.9800
C12 H12B 0.9800
C12 H12C 0.9800
C13 C14 1.498(7)
C13 H13A 0.9900
C13 H13B 0.9900
C14 C15 1.376(7)
C14 C19 1.389(7)
C15 C16 1.371(8)
C15 H15 0.9500
C16 C17 1.385(8)
C16 H16 0.9500
C17 C18 1.358(9)
C17 H17 0.9500
C18 C19 1.371(8)
C18 H18 0.9500
C19 H19 0.9500
O21 C25 1.427(5)
O21 C33 1.441(6)
N21 C24 1.494(7)
N21 H2N1 0.86(5)
N21 H2N2 0.82(6)
N21 H2N3 0.96(7)
C21 C22 1.255(10)
C21 H21A 0.9500
C21 H21B 0.9500
C22 C23 1.489(9)
C22 H22 0.9500
C23 C24 1.531(9)
C23 H23A 0.9900
C23 H23B 0.9900
C24 C32 1.524(6)
C24 C25 1.556(7)
C25 C26 1.528(7)
C25 H25 1.0000
C26 C27 1.355(10)
C26 C31 1.388(8)
C27 C28 1.406(10)
C27 H27 0.9500
C28 C29 1.408(13)
C28 H28 0.9500
C29 C30 1.314(14)
C29 H29 0.9500
C30 C31 1.363(9)
C30 H30 0.9500
C31 H31 0.9500
C32 H32A 0.9800
C32 H32B 0.9800
C32 H32C 0.9800
C33 C34 1.514(6)
C33 H33A 0.9900
C33 H33B 0.9900
C34 C35 1.373(8)
C34 C39 1.379(8)
C35 C36 1.398(8)
C35 H35 0.9500
C36 C37 1.353(10)
C36 H36 0.9500
C37 C38 1.388(11)
C37 H37 0.9500
C38 C39 1.384(9)
C38 H38 0.9500
C39 H39 0.9500
O41 C53 1.421(7)
O41 C45 1.423(5)
N41 C44 1.510(5)
N41 H4N1 0.94(6)
N41 H4N2 0.98(7)
N41 H4N3 0.92(5)
C41 C42 1.276(9)
C41 H41A 0.9500
C41 H41B 0.9500
C42 C43 1.496(8)
C42 H42 0.9500
C43 C44 1.544(7)
C43 H43A 0.9900
C43 H43B 0.9900
C44 C52 1.521(6)
C44 C45 1.536(7)
C45 C46 1.515(6)
C45 H45 1.0000
C46 C47 1.388(7)
C46 C51 1.400(7)
C47 C48 1.404(8)
C47 H47 0.9500
C48 C49 1.368(8)
C48 H48 0.9500
C49 C50 1.385(8)
C49 H49 0.9500
C50 C51 1.399(7)
C50 H50 0.9500
C51 H51 0.9500
C52 H52A 0.9800
C52 H52B 0.9800
C52 H52C 0.9800
C53 C54 1.518(8)
C53 H53A 0.9900
C53 H53B 0.9900
C54 C59 1.350(9)
C54 C55 1.365(10)
C55 C56 1.388(8)
C55 H55 0.9500
C56 C57 1.357(12)
C56 H56 0.9500
C57 C58 1.340(13)
C57 H57 0.9500
C58 C59 1.418(11)
C58 H58 0.9500
C59 H59 0.9500
O61 C65 1.414(6)
O61 C73 1.423(6)
N61 C64 1.493(5)
N61 H6N1 0.84(7)
N61 H6N2 0.96(6)
N61 H6N3 0.95(7)
C61 C62 1.130(12)
C61 H61A 0.9500
C61 H61B 0.9500
C62 C63 1.479(7)
C62 H62 0.9500
C63 C64 1.567(7)
C63 H63A 0.9900
C63 H63B 0.9900
C64 C72 1.508(7)
C64 C65 1.549(6)
C65 C66 1.518(6)
C65 H65 1.0000
C66 C71 1.383(8)
C66 C67 1.397(8)
C67 C68 1.387(8)
C67 H67 0.9500
C68 C69 1.372(11)
C68 H68 0.9500
C69 C70 1.360(11)
C69 H69 0.9500
C70 C71 1.409(7)
C70 H70 0.9500
C71 H71 0.9500
C72 H72A 0.9800
C72 H72B 0.9800
C72 H72C 0.9800
C73 C74 1.501(7)
C73 H73A 0.9900
C73 H73B 0.9900
C74 C75 1.321(8)
C74 C79 1.328(8)
C75 C76 1.393(10)
C75 H75 0.9500
C76 C77 1.306(10)
C76 H76 0.9500
C77 C78 1.293(10)
C77 H77 0.9500
C78 C79 1.395(10)
C78 H78 0.9500
C79 H79 0.9500

loop_
_geom_hbond_atom_site_label_D
_geom_hbond_atom_site_label_H
_geom_hbond_atom_site_label_A
_geom_hbond_distance_DH
_geom_hbond_distance_HA
_geom_hbond_distance_DA
_geom_hbond_angle_DHA
_geom_hbond_site_symmetry_A
N1 H1N1 Cl1 0.90(6) 2.28(6) 3.180(4) 171(5) .
N1 H1N2 Cl3 0.85(7) 2.31(7) 3.146(5) 170(5) 3_666
N1 H1N3 Cl4 0.99(7) 2.28(7) 3.162(5) 148(5) 3_666
N21 H2N1 Cl1 0.86(5) 2.30(5) 3.153(5) 177(4) .
N21 H2N2 Cl2 0.82(6) 2.43(6) 3.239(5) 171(5) .
N21 H2N3 Cl3 0.96(7) 2.23(7) 3.140(4) 157(5) 3_666
N41 H4N1 Cl3 0.94(6) 2.31(6) 3.241(5) 169(5) .
N41 H4N2 Cl4 0.98(7) 2.15(7) 3.126(5) 173(6) .
N41 H4N3 Cl2 0.92(5) 2.41(5) 3.149(4) 138(4) 3_666
N61 H6N1 Cl4 0.84(7) 2.33(7) 3.156(4) 166(7) .
N61 H6N2 Cl1 0.96(6) 2.33(6) 3.210(5) 152(4) 3_666
N61 H6N3 Cl2 0.95(7) 2.22(7) 3.163(5) 172(5) 3_666

loop_
_geom_torsion_atom_site_label_1
_geom_torsion_atom_site_label_2
_geom_torsion_atom_site_label_3
_geom_torsion_atom_site_label_4
_geom_torsion
C1 C2 C3 C4 -111(2)
C2 C3 C4 C3' -88(4)
C2 C3 C4 N1 58(2)
C2 C3 C4 C12 -59(2)
C2 C3 C4 C5 169.4(16)
C13 O1 C5 C6 69.3(5)
C13 O1 C5 C4 -165.8(4)
C3' C4 C5 O1 -70.6(9)
N1 C4 C5 O1 59.2(5)
C12 C4 C5 O1 172.1(5)
C3 C4 C5 O1 -50.5(11)
C3' C4 C5 C6 53.0(10)
N1 C4 C5 C6 -177.2(5)
C12 C4 C5 C6 -64.3(7)
C3 C4 C5 C6 73.1(11)
N1 C4 C3' C2' -50.7(11)
C12 C4 C3' C2' -167.3(8)
C5 C4 C3' C2' 73.1(11)
C3 C4 C3' C2' -12(3)
C1' C2' C3' C4 121.7(17)
O1 C5 C6 C7 38.1(6)
C4 C5 C6 C7 -82.7(6)
O1 C5 C6 C11 -139.9(5)
C4 C5 C6 C11 99.2(6)
C11 C6 C7 C8 0.0(7)
C5 C6 C7 C8 -178.0(5)
C6 C7 C8 C9 -0.2(8)
C7 C8 C9 C10 0.8(8)
C8 C9 C10 C11 -1.1(8)
C7 C6 C11 C10 -0.4(7)
C5 C6 C11 C10 177.7(5)
C9 C10 C11 C6 1.0(8)
C5 O1 C13 C14 -179.0(4)
O1 C13 C14 C15 -16.2(7)
O1 C13 C14 C19 166.6(5)
C19 C14 C15 C16 -1.8(9)
C13 C14 C15 C16 -179.1(5)
C14 C15 C16 C17 2.3(10)
C15 C16 C17 C18 -2.3(10)
C16 C17 C18 C19 1.8(11)
C17 C18 C19 C14 -1.4(12)
C15 C14 C19 C18 1.4(10)
C13 C14 C19 C18 178.7(6)
C21 C22 C23 C24 -119.6(8)
C22 C23 C24 N21 -54.7(6)
C22 C23 C24 C32 63.1(7)
C22 C23 C24 C25 -170.1(5)
C33 O21 C25 C26 -69.9(6)
C33 O21 C25 C24 166.6(4)
N21 C24 C25 O21 -63.5(5)
C32 C24 C25 O21 -179.4(5)
C23 C24 C25 O21 52.7(6)
N21 C24 C25 C26 173.5(4)
C32 C24 C25 C26 57.6(7)
C23 C24 C25 C26 -70.3(6)
O21 C25 C26 C27 -31.0(8)
C24 C25 C26 C27 88.1(6)
O21 C25 C26 C31 150.7(5)
C24 C25 C26 C31 -90.2(6)
C31 C26 C27 C28 0.1(9)
C25 C26 C27 C28 -178.2(6)
C26 C27 C28 C29 1.6(10)
C27 C28 C29 C30 -1.9(11)
C28 C29 C30 C31 0.3(11)
C29 C30 C31 C26 1.5(10)
C27 C26 C31 C30 -1.7(9)
C25 C26 C31 C30 176.7(5)
C25 O21 C33 C34 169.9(4)
O21 C33 C34 C35 13.2(8)
O21 C33 C34 C39 -167.4(5)
C39 C34 C35 C36 1.8(11)
C33 C34 C35 C36 -178.8(7)
C34 C35 C36 C37 -0.3(12)
C35 C36 C37 C38 -2.2(14)
C36 C37 C38 C39 3.2(14)
C35 C34 C39 C38 -0.7(11)
C33 C34 C39 C38 179.9(7)
C37 C38 C39 C34 -1.8(14)
C41 C42 C43 C44 -104.5(7)
C42 C43 C44 N41 57.0(5)
C42 C43 C44 C52 -60.1(6)
C42 C43 C44 C45 173.5(4)
C53 O41 C45 C46 75.2(5)
C53 O41 C45 C44 -160.1(4)
N41 C44 C45 O41 63.9(5)
C52 C44 C45 O41 179.3(4)
C43 C44 C45 O41 -53.9(5)
N41 C44 C45 C46 -171.0(4)
C52 C44 C45 C46 -55.6(6)
C43 C44 C45 C46 71.2(5)
O41 C45 C46 C47 34.1(7)
C44 C45 C46 C47 -87.4(6)
O41 C45 C46 C51 -146.4(5)
C44 C45 C46 C51 92.1(6)
C51 C46 C47 C48 -0.9(8)
C45 C46 C47 C48 178.6(5)
C46 C47 C48 C49 -0.2(9)
C47 C48 C49 C50 0.6(9)
C48 C49 C50 C51 -0.1(8)
C49 C50 C51 C46 -1.0(8)
C47 C46 C51 C50 1.4(8)
C45 C46 C51 C50 -178.0(5)
C45 O41 C53 C54 -176.3(4)
O41 C53 C54 C59 143.3(6)
O41 C53 C54 C55 -37.7(8)
C59 C54 C55 C56 0.0(11)
C53 C54 C55 C56 -179.0(6)
C54 C55 C56 C57 2.2(12)
C55 C56 C57 C58 -2.8(13)
C56 C57 C58 C59 1.3(13)
C55 C54 C59 C58 -1.5(11)
C53 C54 C59 C58 177.6(6)
C57 C58 C59 C54 0.9(13)
C61 C62 C63 C64 108.8(13)
C62 C63 C64 N61 -57.3(7)
C62 C63 C64 C72 61.5(7)
C62 C63 C64 C65 -171.9(6)
C73 O61 C65 C66 -68.3(5)
C73 O61 C65 C64 166.3(4)
N61 C64 C65 O61 -61.7(5)
C72 C64 C65 O61 -178.0(4)
C63 C64 C65 O61 53.6(5)
N61 C64 C65 C66 175.0(4)
C72 C64 C65 C66 58.8(6)
C63 C64 C65 C66 -69.6(6)
O61 C65 C66 C71 136.4(5)
C64 C65 C66 C71 -103.2(6)
O61 C65 C66 C67 -40.1(7)
C64 C65 C66 C67 80.4(6)
C71 C66 C67 C68 0.5(9)
C65 C66 C67 C68 177.0(5)
C66 C67 C68 C69 -0.4(10)
C67 C68 C69 C70 0.5(10)
C68 C69 C70 C71 -0.7(10)
C67 C66 C71 C70 -0.7(8)
C65 C66 C71 C70 -177.3(5)
C69 C70 C71 C66 0.8(9)
C65 O61 C73 C74 178.8(4)
O61 C73 C74 C75 22.8(9)
O61 C73 C74 C79 -158.9(8)
C79 C74 C75 C76 -0.4(16)
C73 C74 C75 C76 178.0(10)
C74 C75 C76 C77 1(2)
C75 C76 C77 C78 -0.4(18)
C76 C77 C78 C79 -0.4(17)
C75 C74 C79 C78 -0.3(16)
C73 C74 C79 C78 -178.8(9)
C77 C78 C79 C74 0.8(19)
